data_7050585
loop_
_publ_author_name
'Baudry, Roselyne'
'Felix, Caroline'
'Bavoux, Claude'
'Perrin, Monique'
'Vocanson, Francis'
'Dumazet-Bonnamour, Isabelle'
'Lamartine, Roger'

_publ_section_title
;
 Biaryl cross-coupling reactions: convenient routes to new
 functionalized calix[8]arenes
;
_journal_issue 10
_journal_name_full 'New Journal of Chemistry'
_journal_page_first 1540
_journal_paper_doi 10.1039/b302613b
_journal_volume 27
_journal_year 2003
_chemical_formula_sum 'C33 H28 Br4 Cl4 O4'
_chemical_formula_weight 949.99
_space_group_IT_number 15
_symmetry_cell_setting monoclinic
_symmetry_space_group_name_Hall '-C 2yc'
_symmetry_space_group_name_H-M 'C 1 2/c 1'
_atom_sites_solution_hydrogens geom
_atom_sites_solution_primary direct
_atom_sites_solution_secondary difmap
_audit_creation_method SHELXL-97
_cell_angle_alpha 90.00
_cell_angle_beta 126.01(3)
_cell_angle_gamma 90.00
_cell_formula_units_Z 8
_cell_length_a 27.894(6)
_cell_length_b 14.665(3)
_cell_length_c 21.659(4)
_cell_measurement_temperature 293(2)
_cell_measurement_theta_max 27.48
_cell_measurement_theta_min 1.0
_cell_volume 7167(4)
_computing_structure_refinement 'SHELXL-97 (Sheldrick, 1997)'
_computing_structure_solution 'SHELXS-97 (Sheldrick, 1990)'
_diffrn_ambient_temperature 293(2)
_diffrn_measured_fraction_theta_full 0.952
_diffrn_measured_fraction_theta_max 0.952
_diffrn_radiation_monochromator graphite
_diffrn_radiation_source 'fine-focus sealed tube'
_diffrn_radiation_type MoK\a
_diffrn_radiation_wavelength 0.71073
_diffrn_reflns_av_R_equivalents 0.0779
_diffrn_reflns_av_sigmaI/netI 0.1324
_diffrn_reflns_limit_h_max 35
_diffrn_reflns_limit_h_min -35
_diffrn_reflns_limit_k_max 18
_diffrn_reflns_limit_k_min -17
_diffrn_reflns_limit_l_max 23
_diffrn_reflns_limit_l_min -26
_diffrn_reflns_number 12771
_diffrn_reflns_theta_full 27.41
_diffrn_reflns_theta_max 27.41
_diffrn_reflns_theta_min 1.66
_exptl_absorpt_coefficient_mu 4.827
_exptl_absorpt_correction_type none
_exptl_crystal_colour colourless
_exptl_crystal_density_diffrn 1.761
_exptl_crystal_density_method 'not measured'
_exptl_crystal_description parallelepiped
_exptl_crystal_F_000 3728
_exptl_crystal_size_max 0.22
_exptl_crystal_size_mid 0.18
_exptl_crystal_size_min 0.04
_refine_diff_density_max 0.783
_refine_diff_density_min -0.644
_refine_diff_density_rms 0.162
_refine_ls_extinction_method none
_refine_ls_goodness_of_fit_ref 1.043
_refine_ls_hydrogen_treatment mixed
_refine_ls_matrix_type full
_refine_ls_number_parameters 461
_refine_ls_number_reflns 7763
_refine_ls_number_restraints 1
_refine_ls_restrained_S_all 1.043
_refine_ls_R_factor_all 0.1806
_refine_ls_R_factor_gt 0.0740
_refine_ls_shift/su_max 0.615
_refine_ls_shift/su_mean 0.030
_refine_ls_structure_factor_coef Fsqd
_refine_ls_weighting_details 'calc w=1/[\s^2^(Fo^2^)+(0.0803P)^2^+32.7233P] where P=(Fo^2^+2Fc^2^)/3'
_refine_ls_weighting_scheme calc
_refine_ls_wR_factor_gt 0.1470
_refine_ls_wR_factor_ref 0.2033
_reflns_number_gt 3776
_reflns_number_total 7763
_reflns_threshold_expression >2sigma(I)
_cod_data_source_file b302613b.txt
_cod_data_source_block rb126
_cod_original_cell_volume 7167(2)
_cod_original_sg_symbol_H-M C2/c
_cod_database_code 7050585

loop_
_symmetry_equiv_pos_as_xyz
'x, y, z'
'-x, y, -z+1/2'
'x+1/2, y+1/2, z'
'-x+1/2, y+1/2, -z+1/2'
'-x, -y, -z'
'x, -y, z-1/2'
'-x+1/2, -y+1/2, -z'
'x+1/2, -y+1/2, z-1/2'

loop_
_atom_site_label
_atom_site_type_symbol
_atom_site_fract_x
_atom_site_fract_y
_atom_site_fract_z
_atom_site_U_iso_or_equiv
_atom_site_adp_type
_atom_site_occupancy
_atom_site_symmetry_multiplicity
_atom_site_calc_flag
_atom_site_refinement_flags
_atom_site_disorder_assembly
_atom_site_disorder_group
Br27 Br 0.10881(4) 0.32201(6) 0.07349(6) 0.0514(3) Uani 1 1 d . . .
Br28 Br 0.04465(5) -0.08708(7) -0.13846(5) 0.0557(3) Uani 1 1 d . . .
Br25 Br 0.55304(4) 0.04325(7) 0.21328(6) 0.0585(3) Uani 1 1 d . . .
Br26 Br 0.37224(6) 0.37035(7) 0.14206(7) 0.0797(4) Uani 1 1 d . . .
O28 O 0.0749(3) -0.2149(4) 0.1468(3) 0.0415(15) Uani 1 1 d . . .
O27 O 0.2079(2) -0.0528(4) 0.1919(3) 0.0412(14) Uani 1 1 d . . .
O25 O 0.3326(3) -0.0690(4) -0.0907(3) 0.0460(15) Uani 1 1 d . . .
O26 O 0.2818(3) -0.0154(4) 0.0866(3) 0.0471(15) Uani 1 1 d . . .
C27 C 0.1869(4) 0.0346(5) 0.1694(4) 0.0294(18) Uani 1 1 d . . .
C1 C 0.0575(4) -0.3503(5) 0.0448(5) 0.040(2) Uani 1 1 d . . .
H1A H 0.0896 -0.3619 0.0979 0.048 Uiso 1 1 calc R . .
H1B H 0.0206 -0.3627 0.0385 0.048 Uiso 1 1 calc R . .
C5 C 0.0666(3) -0.0653(5) 0.0069(5) 0.035(2) Uani 1 1 d . . .
H5 H 0.0691 -0.0038 -0.0011 0.042 Uiso 1 1 calc R . .
C3 C 0.0521(4) -0.2205(6) -0.0370(5) 0.040(2) Uani 1 1 d . . .
H3 H 0.0449 -0.2621 -0.0739 0.048 Uiso 1 1 calc R . .
C6 C 0.0730(3) -0.0931(5) 0.0719(4) 0.0331(19) Uani 1 1 d . . .
C15 C 0.3279(4) 0.2133(5) 0.1692(5) 0.038(2) Uani 1 1 d . . .
H15 H 0.3339 0.2470 0.2096 0.046 Uiso 1 1 calc R . .
C8 C 0.1278(4) 0.0512(5) 0.1389(4) 0.0288(18) Uani 1 1 d . . .
C10 C 0.1406(4) 0.2049(5) 0.1136(5) 0.037(2) Uani 1 1 d . . .
C4 C 0.0563(4) -0.1290(5) -0.0465(4) 0.036(2) Uani 1 1 d . . .
C16 C 0.3420(4) 0.2505(6) 0.1228(5) 0.045(2) Uani 1 1 d . . .
C20 C 0.3774(4) 0.0117(5) 0.0269(5) 0.037(2) Uani 1 1 d . . .
C14 C 0.3048(4) 0.1254(6) 0.1550(5) 0.038(2) Uani 1 1 d . . .
C22 C 0.4822(4) 0.0040(5) 0.1192(4) 0.036(2) Uani 1 1 d . . .
C9 C 0.1043(4) 0.1359(6) 0.1110(4) 0.037(2) Uani 1 1 d . . .
H9 H 0.0648 0.1478 0.0907 0.044 Uiso 1 1 calc R . .
C28 C 0.0677(3) -0.1854(5) 0.0815(4) 0.0322(19) Uani 1 1 d . . .
C7 C 0.0889(4) -0.0242(5) 0.1338(5) 0.036(2) Uani 1 1 d . . .
H7A H 0.0528 0.0019 0.1231 0.043 Uiso 1 1 calc R . .
H7B H 0.1093 -0.0553 0.1826 0.043 Uiso 1 1 calc R . .
C12 C 0.2232(3) 0.1023(5) 0.1724(4) 0.0309(18) Uani 1 1 d . . .
C25 C 0.3830(4) -0.0494(5) -0.0181(5) 0.039(2) Uani 1 1 d . . .
C18 C 0.3160(4) 0.1091(6) 0.0523(5) 0.041(2) Uani 1 1 d . . .
C23 C 0.4873(4) -0.0564(5) 0.0743(5) 0.039(2) Uani 1 1 d . . .
H23 H 0.5243 -0.0786 0.0910 0.046 Uiso 1 1 calc R . .
C26 C 0.2997(3) 0.0733(5) 0.0965(5) 0.0339(19) Uani 1 1 d . . .
C24 C 0.4372(4) -0.0838(5) 0.0042(5) 0.037(2) Uani 1 1 d . . .
C11 C 0.1990(4) 0.1876(5) 0.1434(5) 0.037(2) Uani 1 1 d . . .
H11 H 0.2223 0.2335 0.1441 0.044 Uiso 1 1 calc R . .
C13 C 0.2872(4) 0.0842(6) 0.2031(5) 0.040(2) Uani 1 1 d . . .
H13A H 0.3129 0.1086 0.2545 0.048 Uiso 1 1 calc R . .
H13B H 0.2935 0.0188 0.2062 0.048 Uiso 1 1 calc R . .
C2 C 0.0586(3) -0.2498(5) 0.0283(4) 0.0343(19) Uani 1 1 d . . .
C19 C 0.3166(4) 0.0514(6) -0.0043(5) 0.050(2) Uani 1 1 d . . .
H19A H 0.3035 0.0880 -0.0489 0.060 Uiso 1 1 calc R . .
H19B H 0.2886 0.0018 -0.0203 0.060 Uiso 1 1 calc R . .
C21 C 0.4284(4) 0.0385(6) 0.0967(5) 0.042(2) Uani 1 1 d . . .
H21 H 0.4261 0.0793 0.1277 0.051 Uiso 1 1 calc R . .
C17 C 0.3362(4) 0.1997(6) 0.0648(5) 0.049(2) Uani 1 1 d . . .
H17 H 0.3456 0.2256 0.0340 0.059 Uiso 1 1 calc R . .
C260 C 0.2197(4) -0.0319(6) 0.0349(6) 0.058(3) Uani 1 1 d . . .
H26A H 0.2123 -0.0962 0.0324 0.088 Uiso 1 1 calc R . .
H26B H 0.2055 -0.0099 -0.0149 0.088 Uiso 1 1 calc R . .
H26C H 0.1995 -0.0007 0.0524 0.088 Uiso 1 1 calc R . .
C270 C 0.2364(5) -0.0706(6) 0.2701(5) 0.059(3) Uani 1 1 d . . .
H27A H 0.2496 -0.1328 0.2809 0.089 Uiso 1 1 calc R . .
H27B H 0.2092 -0.0603 0.2828 0.089 Uiso 1 1 calc R . .
H27C H 0.2699 -0.0307 0.2998 0.089 Uiso 1 1 calc R . .
C280 C 0.0220(5) -0.2087(6) 0.1428(5) 0.057(3) Uani 1 1 d . . .
H28A H 0.0298 -0.2301 0.1898 0.086 Uiso 1 1 calc R . .
H28B H -0.0084 -0.2455 0.1013 0.086 Uiso 1 1 calc R . .
H28C H 0.0091 -0.1464 0.1346 0.086 Uiso 1 1 calc R . .
C250 C 0.3040(4) -0.1516(7) -0.0973(6) 0.066(3) Uani 1 1 d . . .
H25A H 0.2699 -0.1594 -0.1492 0.099 Uiso 1 1 calc R . .
H25B H 0.2917 -0.1500 -0.0643 0.099 Uiso 1 1 calc R . .
H25C H 0.3309 -0.2015 -0.0831 0.099 Uiso 1 1 calc R . .
C1S C 0.1383(5) 0.2518(7) 0.3149(6) 0.061(3) Uani 1 1 d . . .
Cl1 Cl 0.1741(6) 0.2636(8) 0.4153(6) 0.093(4) Uani 0.63 1 d P A 1
Cl2 Cl 0.1390(7) 0.1364(7) 0.3001(8) 0.065(3) Uani 0.63 1 d P A 1
Cl3 Cl 0.0664(4) 0.2949(6) 0.2651(6) 0.128(3) Uani 0.63 1 d P A 1
Cl4 Cl 0.1760(9) 0.3100(15) 0.2908(16) 0.079(5) Uani 0.63 1 d P A 1
Cl22 Cl 0.101(2) 0.338(3) 0.331(3) 0.134(14) Uiso 0.12 1 d P A 3
Cl23 Cl 0.1144(14) 0.166(2) 0.2737(17) 0.063(10) Uiso 0.12 1 d P A 3
Cl24 Cl 0.196(5) 0.218(6) 0.425(5) 0.28(5) Uiso 0.12 1 d P A 3
Cl21 Cl 0.190(3) 0.323(4) 0.303(3) 0.028(9) Uiso 0.12 1 d P A 3
Cl11 Cl 0.194(3) 0.309(3) 0.301(4) 0.081(13) Uani 0.25 1 d P A 2
Cl12 Cl 0.1450(11) 0.2915(16) 0.3904(12) 0.075(8) Uani 0.25 1 d P A 2
Cl13 Cl 0.152(2) 0.129(2) 0.319(2) 0.130(16) Uani 0.25 1 d P A 2
Cl14 Cl 0.0671(8) 0.2670(14) 0.2282(10) 0.093(6) Uani 0.25 1 d P A 2

loop_
_atom_site_aniso_label
_atom_site_aniso_U_11
_atom_site_aniso_U_22
_atom_site_aniso_U_33
_atom_site_aniso_U_23
_atom_site_aniso_U_13
_atom_site_aniso_U_12
Br27 0.0471(6) 0.0387(5) 0.0690(7) 0.0101(5) 0.0345(6) 0.0108(4)
Br28 0.0762(8) 0.0533(6) 0.0496(6) 0.0024(5) 0.0437(6) -0.0008(5)
Br25 0.0437(6) 0.0704(7) 0.0506(6) -0.0162(5) 0.0217(5) -0.0034(5)
Br26 0.0908(10) 0.0487(6) 0.1008(9) 0.0032(6) 0.0570(8) -0.0131(6)
O28 0.055(4) 0.041(3) 0.036(3) 0.001(3) 0.031(3) 0.001(3)
O27 0.044(4) 0.036(3) 0.038(3) 0.006(3) 0.021(3) 0.003(3)
O25 0.039(4) 0.055(4) 0.037(3) -0.002(3) 0.018(3) 0.002(3)
O26 0.047(4) 0.031(3) 0.057(4) -0.007(3) 0.027(4) -0.002(3)
C27 0.042(5) 0.026(4) 0.027(4) 0.004(3) 0.024(4) 0.010(4)
C1 0.047(6) 0.034(4) 0.040(5) -0.003(4) 0.026(5) 0.001(4)
C5 0.028(5) 0.030(4) 0.043(5) -0.004(4) 0.018(4) -0.007(4)
C3 0.040(6) 0.042(5) 0.039(5) -0.008(4) 0.024(5) 0.003(4)
C6 0.023(5) 0.045(5) 0.029(5) -0.003(4) 0.015(4) -0.005(4)
C15 0.032(5) 0.036(5) 0.048(5) -0.001(4) 0.024(5) 0.003(4)
C8 0.033(5) 0.026(4) 0.025(4) -0.004(3) 0.016(4) -0.001(4)
C10 0.049(6) 0.027(4) 0.046(5) 0.006(4) 0.034(5) 0.017(4)
C4 0.034(5) 0.036(5) 0.036(5) 0.008(4) 0.019(4) 0.004(4)
C16 0.039(6) 0.033(5) 0.064(6) 0.003(4) 0.031(5) 0.000(4)
C20 0.038(5) 0.041(5) 0.037(5) 0.005(4) 0.025(5) 0.007(4)
C14 0.028(5) 0.048(5) 0.038(5) 0.014(4) 0.020(4) 0.013(4)
C22 0.043(6) 0.032(4) 0.035(5) -0.002(4) 0.024(5) -0.004(4)
C9 0.024(5) 0.049(5) 0.036(5) -0.012(4) 0.016(4) 0.001(4)
C28 0.025(5) 0.035(4) 0.029(4) -0.002(4) 0.012(4) -0.001(4)
C7 0.030(5) 0.035(4) 0.042(5) -0.011(4) 0.021(4) -0.010(4)
C12 0.027(5) 0.036(4) 0.032(4) -0.004(4) 0.019(4) 0.002(4)
C25 0.045(6) 0.036(4) 0.035(5) 0.003(4) 0.023(5) 0.000(4)
C18 0.029(5) 0.054(6) 0.041(5) 0.006(4) 0.022(5) 0.009(4)
C23 0.028(5) 0.041(5) 0.050(6) 0.012(4) 0.024(5) 0.012(4)
C26 0.024(5) 0.036(4) 0.036(5) 0.000(4) 0.014(4) 0.006(4)
C24 0.044(6) 0.032(4) 0.038(5) 0.005(4) 0.027(5) 0.006(4)
C11 0.037(5) 0.032(4) 0.044(5) -0.006(4) 0.026(5) -0.001(4)
C13 0.029(5) 0.044(5) 0.037(5) -0.009(4) 0.013(4) -0.005(4)
C2 0.025(5) 0.036(4) 0.032(5) 0.005(4) 0.012(4) 0.002(4)
C19 0.052(6) 0.067(6) 0.041(5) -0.002(5) 0.032(5) 0.008(5)
C21 0.047(6) 0.040(5) 0.048(6) -0.004(4) 0.033(5) 0.008(4)
C17 0.045(6) 0.060(6) 0.058(6) 0.016(5) 0.039(5) 0.012(5)
C260 0.059(7) 0.050(6) 0.066(7) -0.011(5) 0.037(6) -0.008(5)
C270 0.064(7) 0.052(6) 0.055(6) 0.015(5) 0.031(6) 0.011(5)
C280 0.078(8) 0.052(6) 0.061(7) -0.007(5) 0.052(7) -0.012(5)
C250 0.044(7) 0.073(7) 0.064(7) -0.004(6) 0.021(6) -0.022(6)
C1S 0.062(7) 0.054(6) 0.074(7) 0.011(5) 0.045(6) 0.003(5)
Cl1 0.142(10) 0.081(6) 0.054(5) -0.013(4) 0.057(6) -0.032(6)
Cl2 0.079(6) 0.047(4) 0.085(5) -0.018(4) 0.058(5) -0.005(4)
Cl3 0.085(5) 0.118(7) 0.168(9) 0.072(7) 0.068(7) 0.046(5)
Cl4 0.103(13) 0.078(5) 0.096(10) -0.018(6) 0.081(11) -0.034(8)
Cl11 0.08(3) 0.046(16) 0.15(2) -0.010(12) 0.09(2) -0.019(14)
Cl12 0.121(19) 0.080(15) 0.055(14) -0.047(11) 0.069(15) -0.067(14)
Cl13 0.14(3) 0.113(18) 0.17(3) 0.059(15) 0.11(3) -0.006(15)
Cl14 0.053(9) 0.147(15) 0.078(10) -0.026(9) 0.039(8) -0.005(9)

loop_
_atom_type_symbol
_atom_type_description
_atom_type_scat_dispersion_real
_atom_type_scat_dispersion_imag
_atom_type_scat_source
C C 0.0033 0.0016 'International Tables Vol C Tables 4.2.6.8 and 6.1.1.4'
H H 0.0000 0.0000 'International Tables Vol C Tables 4.2.6.8 and 6.1.1.4'
O O 0.0106 0.0060 'International Tables Vol C Tables 4.2.6.8 and 6.1.1.4'
Br Br -0.2901 2.4595 'International Tables Vol C Tables 4.2.6.8 and 6.1.1.4'
Cl Cl 0.1484 0.1585 'International Tables Vol C Tables 4.2.6.8 and 6.1.1.4'

loop_
_geom_angle_atom_site_label_1
_geom_angle_atom_site_label_2
_geom_angle_atom_site_label_3
_geom_angle
_geom_angle_site_symmetry_1
_geom_angle_site_symmetry_3
_geom_angle_publ_flag
C28 O28 C280 113.3(6) . . ?
C27 O27 C270 114.9(6) . . ?
C25 O25 C250 115.3(7) . . ?
C26 O26 C260 116.6(6) . . ?
O27 C27 C8 118.1(7) . . ?
O27 C27 C12 120.2(7) . . ?
C8 C27 C12 121.5(7) . . ?
C24 C1 C2 115.5(7) 7_545 . ?
C6 C5 C4 119.9(7) . . ?
C4 C3 C2 119.1(7) . . ?
C5 C6 C28 118.7(7) . . ?
C5 C6 C7 120.1(7) . . ?
C28 C6 C7 121.0(7) . . ?
C16 C15 C14 119.7(8) . . ?
C9 C8 C27 119.7(7) . . ?
C9 C8 C7 119.8(7) . . ?
C27 C8 C7 120.5(7) . . ?
C11 C10 C9 120.7(7) . . ?
C11 C10 Br27 119.3(6) . . ?
C9 C10 Br27 120.0(6) . . ?
C3 C4 C5 121.9(7) . . ?
C3 C4 Br28 119.4(6) . . ?
C5 C4 Br28 118.6(6) . . ?
C17 C16 C15 120.9(8) . . ?
C17 C16 Br26 119.9(7) . . ?
C15 C16 Br26 119.1(7) . . ?
C21 C20 C25 118.5(8) . . ?
C21 C20 C19 122.3(7) . . ?
C25 C20 C19 119.1(8) . . ?
C15 C14 C26 119.3(7) . . ?
C15 C14 C13 120.9(7) . . ?
C26 C14 C13 119.8(8) . . ?
C21 C22 C23 121.9(8) . . ?
C21 C22 Br25 119.7(6) . . ?
C23 C22 Br25 118.3(7) . . ?
C8 C9 C10 119.1(7) . . ?
O28 C28 C6 119.7(7) . . ?
O28 C28 C2 118.9(7) . . ?
C6 C28 C2 121.3(7) . . ?
C8 C7 C6 112.1(6) . . ?
C11 C12 C27 118.5(7) . . ?
C11 C12 C13 119.3(7) . . ?
C27 C12 C13 122.1(7) . . ?
C24 C25 O25 119.4(7) . . ?
C24 C25 C20 122.4(8) . . ?
O25 C25 C20 117.9(8) . . ?
C26 C18 C17 118.9(8) . . ?
C26 C18 C19 121.2(8) . . ?
C17 C18 C19 119.7(8) . . ?
C22 C23 C24 120.0(8) . . ?
O26 C26 C18 119.5(7) . . ?
O26 C26 C14 119.5(7) . . ?
C18 C26 C14 120.9(8) . . ?
C25 C24 C23 118.0(7) . . ?
C25 C24 C1 121.9(8) . 7_545 ?
C23 C24 C1 120.1(8) . 7_545 ?
C10 C11 C12 120.3(8) . . ?
C14 C13 C12 113.7(7) . . ?
C3 C2 C28 119.0(7) . . ?
C3 C2 C1 122.3(7) . . ?
C28 C2 C1 118.7(7) . . ?
C18 C19 C20 113.4(7) . . ?
C22 C21 C20 119.2(7) . . ?
C16 C17 C18 120.1(8) . . ?
Cl23 C1S Cl12 131.3(16) . . ?
Cl23 C1S Cl4 113.5(16) . . ?
Cl12 C1S Cl4 114.2(13) . . ?
Cl23 C1S Cl2 24.6(11) . . ?
Cl12 C1S Cl2 121.7(11) . . ?
Cl4 C1S Cl2 111.6(10) . . ?
Cl23 C1S Cl3 89.3(14) . . ?
Cl12 C1S Cl3 84.4(10) . . ?
Cl4 C1S Cl3 109.3(10) . . ?
Cl2 C1S Cl3 112.0(9) . . ?
Cl23 C1S Cl14 68.6(14) . . ?
Cl12 C1S Cl14 114.2(11) . . ?
Cl4 C1S Cl14 97.2(12) . . ?
Cl2 C1S Cl14 93.2(10) . . ?
Cl3 C1S Cl14 29.8(5) . . ?
Cl23 C1S Cl22 128(2) . . ?
Cl12 C1S Cl22 45.1(17) . . ?
Cl4 C1S Cl22 104.1(17) . . ?
Cl2 C1S Cl22 143.0(16) . . ?
Cl3 C1S Cl22 44.0(17) . . ?
Cl14 C1S Cl22 72.7(19) . . ?
Cl23 C1S Cl1 123.7(13) . . ?
Cl12 C1S Cl1 25.7(9) . . ?
Cl4 C1S Cl1 109.2(11) . . ?
Cl2 C1S Cl1 105.1(8) . . ?
Cl3 C1S Cl1 109.5(8) . . ?
Cl14 C1S Cl1 138.7(9) . . ?
Cl22 C1S Cl1 70.5(18) . . ?
Cl23 C1S Cl13 36(2) . . ?
Cl12 C1S Cl13 113.6(15) . . ?
Cl4 C1S Cl13 111.7(15) . . ?
Cl2 C1S Cl13 11.5(18) . . ?
Cl3 C1S Cl13 121.2(15) . . ?
Cl14 C1S Cl13 104.4(16) . . ?
Cl22 C1S Cl13 144.1(19) . . ?
Cl1 C1S Cl13 94.8(14) . . ?
Cl23 C1S Cl21 120(2) . . ?
Cl12 C1S Cl21 107(2) . . ?
Cl4 C1S Cl21 8(2) . . ?
Cl2 C1S Cl21 115(2) . . ?
Cl3 C1S Cl21 113(2) . . ?
Cl14 C1S Cl21 104.4(18) . . ?
Cl22 C1S Cl21 102(3) . . ?
Cl1 C1S Cl21 100.8(17) . . ?
Cl13 C1S Cl21 113(2) . . ?
Cl23 C1S Cl24 106(3) . . ?
Cl12 C1S Cl24 50(3) . . ?
Cl4 C1S Cl24 107(3) . . ?
Cl2 C1S Cl24 84(3) . . ?
Cl3 C1S Cl24 131(3) . . ?
Cl14 C1S Cl24 156(3) . . ?
Cl22 C1S Cl24 96(3) . . ?
Cl1 C1S Cl24 25(3) . . ?
Cl13 C1S Cl24 72(3) . . ?
Cl21 C1S Cl24 99(3) . . ?
Cl23 C1S Cl11 113.5(19) . . ?
Cl12 C1S Cl11 111.7(18) . . ?
Cl4 C1S Cl11 10(3) . . ?
Cl2 C1S Cl11 107.3(15) . . ?
Cl3 C1S Cl11 119(2) . . ?
Cl14 C1S Cl11 107(2) . . ?
Cl22 C1S Cl11 110(2) . . ?
Cl1 C1S Cl11 103(2) . . ?
Cl13 C1S Cl11 105.6(19) . . ?
Cl21 C1S Cl11 8(3) . . ?
Cl24 C1S Cl11 97(4) . . ?

loop_
_geom_bond_atom_site_label_1
_geom_bond_atom_site_label_2
_geom_bond_distance
_geom_bond_site_symmetry_2
_geom_bond_publ_flag
Br27 C10 1.893(7) . ?
Br28 C4 1.920(8) . ?
Br25 C22 1.911(8) . ?
Br26 C16 1.888(8) . ?
O28 C28 1.375(9) . ?
O28 C280 1.430(10) . ?
O27 C27 1.373(8) . ?
O27 C270 1.409(10) . ?
O25 C25 1.390(10) . ?
O25 C250 1.411(10) . ?
O26 C26 1.364(9) . ?
O26 C260 1.426(11) . ?
C27 C8 1.391(10) . ?
C27 C12 1.392(11) . ?
C1 C24 1.509(11) 7_545 ?
C1 C2 1.521(11) . ?
C5 C6 1.372(11) . ?
C5 C4 1.379(11) . ?
C3 C4 1.373(11) . ?
C3 C2 1.383(11) . ?
C6 C28 1.392(10) . ?
C6 C7 1.521(10) . ?
C15 C16 1.386(12) . ?
C15 C14 1.392(11) . ?
C8 C9 1.368(11) . ?
C8 C7 1.507(10) . ?
C10 C11 1.377(11) . ?
C10 C9 1.411(11) . ?
C16 C17 1.387(12) . ?
C20 C21 1.390(12) . ?
C20 C25 1.399(11) . ?
C20 C19 1.524(11) . ?
C14 C26 1.413(11) . ?
C14 C13 1.515(11) . ?
C22 C21 1.375(11) . ?
C22 C23 1.382(11) . ?
C28 C2 1.393(11) . ?
C12 C11 1.384(10) . ?
C12 C13 1.520(11) . ?
C25 C24 1.382(11) . ?
C18 C26 1.384(11) . ?
C18 C17 1.404(12) . ?
C18 C19 1.498(11) . ?
C23 C24 1.387(11) . ?
C24 C1 1.509(11) 7_545 ?
C1S Cl23 1.45(3) . ?
C1S Cl12 1.64(2) . ?
C1S Cl4 1.66(2) . ?
C1S Cl2 1.724(13) . ?
C1S Cl3 1.744(12) . ?
C1S Cl14 1.77(2) . ?
C1S Cl22 1.79(4) . ?
C1S Cl1 1.791(15) . ?
C1S Cl13 1.83(4) . ?
C1S Cl21 1.91(7) . ?
C1S Cl24 2.00(10) . ?
C1S Cl11 1.94(5) . ?

loop_
_geom_torsion_atom_site_label_1
_geom_torsion_atom_site_label_2
_geom_torsion_atom_site_label_3
_geom_torsion_atom_site_label_4
_geom_torsion
_geom_torsion_site_symmetry_1
_geom_torsion_site_symmetry_2
_geom_torsion_site_symmetry_3
_geom_torsion_site_symmetry_4
_geom_torsion_publ_flag
C1 C2 C28 C6 175.8(7) . . . . ?
C2 C28 C6 C7 -173.9(7) . . . . ?
C28 C6 C7 C8 144.4(8) . . . . ?
C6 C7 C8 C27 -72.6(9) . . . . ?
C7 C8 C27 C12 177.9(7) . . . . ?
C8 C27 C12 C13 -177.9(7) . . . . ?
C27 C12 C13 C14 136.1(8) . . . . ?
C12 C13 C14 C26 -92.1(9) . . . . ?
C13 C14 C26 C18 -179.3(7) . . . . ?
C14 C26 C18 C19 173.6(8) . . . . ?
C26 C18 C19 C20 -95.5(10) . . . . ?
C18 C19 C20 C25 174.9(8) . . . . ?
C19 C20 C25 C24 175.8(8) . . . . ?
C20 C25 C24 C1 180.0(7) . . . 7_545 ?
C20 C25 C24 C1 180.0(7) . . . 7_545 ?
C25 C24 C1 C2 -92.8(10) . . 7_545 7_545 ?
C24 C1 C2 C28 165.3(7) . 7_545 7_545 7_545 ?
C1 C2 C28 C6 -175.8(7) 7_545 7_545 7_545 7_545 ?
